data_4132675
loop_
_publ_author_name
'Ravat, Prince'
'\<Solomek, Tom\'a\<s'
'H\"aussinger, Daniel'
'Blacque, Olivier'
'Jur\'i\<cek, Michal'

_publ_section_title
;
 Dimethylcethrene: A Chiroptical Diradicaloid Photoswitch.
;
_journal_issue 34
_journal_name_full 'Journal of the American Chemical Society'
_journal_page_first 10839
_journal_page_last 10847
_journal_paper_doi 10.1021/jacs.8b05465
_journal_volume 140
_journal_year 2018
_chemical_compound_source 'P. Ravat'
_chemical_formula_moiety 'C30 H22 O2'
_chemical_formula_sum 'C30 H22 O2'
_chemical_formula_weight 414.50
_space_group_IT_number 15
_space_group_name_Hall '-C 2yc'
_space_group_name_H-M_alt 'C 1 2/c 1'
_symmetry_cell_setting monoclinic
_symmetry_space_group_name_Hall '-C 2yc'
_symmetry_space_group_name_H-M 'C 1 2/c 1'
_atom_sites_solution_hydrogens difmap
_atom_sites_solution_primary other
_audit_creation_date 2016-10-05
_audit_creation_method CRYSTALS_ver_14.61_build_5809
_cell_angle_alpha 90
_cell_angle_beta 107.491(4)
_cell_angle_gamma 90
_cell_formula_units_Z 4
_cell_length_a 9.2601(11)
_cell_length_b 14.9860(11)
_cell_length_c 14.9657(14)
_cell_measurement_reflns_used 9961
_cell_measurement_temperature 123
_cell_measurement_theta_max 70
_cell_measurement_theta_min 3
_cell_volume 1980.8(3)
_computing_cell_refinement 'Apex2 (Bruker AXS, 2006)'
_computing_data_collection 'Apex2 (Bruker AXS, 2006)'
_computing_data_reduction 'Apex2 (Bruker AXS, 2006)'
_computing_molecular_graphics 'CAMERON (Watkin et al., 1996)'
_computing_publication_material 'CRYSTALS (Betteridge et al., 2003)'
_computing_structure_refinement 'CRYSTALS (Betteridge et al., 2003)'
_computing_structure_solution 'Superflip (Palatinus & Chapuis, 2007)'
_diffrn_ambient_temperature 123
_diffrn_measured_fraction_theta_full 0.997
_diffrn_measured_fraction_theta_max 0.978
_diffrn_measurement_device Area
_diffrn_measurement_device_type 'Bruker Kappa Apex2'
_diffrn_measurement_method \w/2\q
_diffrn_radiation_monochromator graphite
_diffrn_radiation_type 'Cu K\a'
_diffrn_radiation_wavelength 1.54178
_diffrn_reflns_av_R_equivalents 0.033
_diffrn_reflns_limit_h_max 11
_diffrn_reflns_limit_h_min -11
_diffrn_reflns_limit_k_max 17
_diffrn_reflns_limit_k_min -18
_diffrn_reflns_limit_l_max 18
_diffrn_reflns_limit_l_min -15
_diffrn_reflns_number 12679
_diffrn_reflns_theta_full 68.000
_diffrn_reflns_theta_max 70.299
_diffrn_reflns_theta_min 5.838
_diffrn_standards_number 0
_exptl_absorpt_coefficient_mu 0.670
_exptl_absorpt_correction_T_max 0.97
_exptl_absorpt_correction_T_min 0.89
_exptl_absorpt_correction_type multi-scan
_exptl_absorpt_process_details 'SADABS (Siemens, 1996)'
_exptl_crystal_colour yellow
_exptl_crystal_density_diffrn 1.390
_exptl_crystal_density_method 'not measured'
_exptl_crystal_description block
_exptl_crystal_F_000 872
_exptl_crystal_recrystallization_method
; 
CDCl3 
;
_exptl_crystal_size_max 0.080
_exptl_crystal_size_mid 0.080
_exptl_crystal_size_min 0.040
_refine_diff_density_max 0.22
_refine_diff_density_min -0.17
_refine_ls_extinction_method None
_refine_ls_goodness_of_fit_ref 0.9553
_refine_ls_hydrogen_treatment constr
_refine_ls_matrix_type full
_refine_ls_number_parameters 145
_refine_ls_number_reflns 1837
_refine_ls_number_restraints 0
_refine_ls_R_factor_all 0.0357
_refine_ls_R_factor_gt 0.0354
_refine_ls_shift/su_max 0.0005254
_refine_ls_shift/su_mean 0.0000955
_refine_ls_structure_factor_coef Fsqd
_refine_ls_weighting_details
;
 Method, part 1, Chebychev polynomial, (Watkin, 1994, Prince, 1982) 
 [weight] = 1.0/[A~0~*T~0~(x)+A~1~*T~1~(x) ... +A~n-1~]*T~n-1~(x)] 
 where A~i~ are the Chebychev coefficients listed below and x= Fcalc/Fmax 
 Method = Robust Weighting (Prince, 1982) 
 W = [weight] * [1-(deltaF/6*sigmaF)^2^]^2^ 
 A~i~ are: 
 2.29 3.04 0.819 
;
_refine_ls_weighting_scheme calc
_refine_ls_wR_factor_all 0.0830
_refine_ls_wR_factor_gt 0.0826
_refine_ls_wR_factor_ref 0.0830
_reflns_limit_h_max 10
_reflns_limit_h_min -11
_reflns_limit_k_max 18
_reflns_limit_k_min 0
_reflns_limit_l_max 18
_reflns_limit_l_min 0
_reflns_number_gt 1826
_reflns_number_total 1855
_reflns_threshold_expression I>2.0\s(I)
_oxford_diffrn_Wilson_B_factor 0.00
_oxford_diffrn_Wilson_scale 0.00
_oxford_refine_ls_r_factor_ref 0.0357
_oxford_refine_ls_scale 0.11047(5)
_oxford_reflns_number_all 1839
_oxford_reflns_threshold_expression_ref I>-3.0\s(I)
_oxford_structure_analysis_title 'mono in C2/c'
_cod_data_source_file ja8b05465_si_002.cif
_cod_data_source_block PR202_123K
_cod_depositor_comments
;
The following automatic conversions were performed:

data item '_atom_sites_solution_primary' value 'Other' was changed to
'other' in accordance with the
/home/saulius/struct/COD-crude-data/automatic-downloads/DataCite-retrospective/ACS/depositions/lib/dictionaries/cif_core.dic
dictionary named 'cif_core.dic' version 2.4.2 last updated on
2011-04-26.

Automatic conversion script
Id: cif_fix_values 6909 2019-04-08 15:41:33Z antanas 
;
_cod_original_sg_symbol_Hall ' -C 2yc'
_cod_original_sg_symbol_H-M 'C 2/c '
_cod_database_code 4132675

loop_
_symmetry_equiv_pos_as_xyz
x,y,z
-x,-y,-z
x+1/2,y+1/2,z
-x+1/2,-y+1/2,-z
x,-y,z+1/2
-x,y,-z+1/2
x+1/2,-y+1/2,z+1/2
-x+1/2,y+1/2,-z+1/2

loop_
_atom_site_label
_atom_site_type_symbol
_atom_site_fract_x
_atom_site_fract_y
_atom_site_fract_z
_atom_site_U_iso_or_equiv
_atom_site_occupancy
_atom_site_adp_type
_atom_site_refinement_flags_posn
O1 O 0.41008(10) 0.65433(6) 0.60187(6) 0.0378 1.0000 Uani .
C2 C 0.44952(11) 0.72159(7) 0.56952(7) 0.0265 1.0000 Uani .
C3 C 0.49962(11) 0.71858(7) 0.48392(7) 0.0217 1.0000 Uani .
C4 C 0.55519(10) 0.79826(6) 0.45067(7) 0.0189 1.0000 Uani .
C5 C 0.57488(10) 0.79801(6) 0.35974(6) 0.0175 1.0000 Uani .
C6 C 0.51914(10) 0.72091(6) 0.30012(6) 0.0174 1.0000 Uani .
C7 C 0.50531(11) 0.63871(6) 0.34413(7) 0.0209 1.0000 Uani .
C8 C 0.49083(11) 0.64071(7) 0.43601(7) 0.0225 1.0000 Uani .
C9 C 0.49778(11) 0.55686(7) 0.29499(7) 0.0236 1.0000 Uani .
C10 C 0.65701(10) 0.86953(6) 0.33498(6) 0.0184 1.0000 Uani .
C11 C 0.69411(11) 0.94210(6) 0.39508(7) 0.0219 1.0000 Uani .
C12 C 0.66261(11) 0.94544(7) 0.48061(7) 0.0228 1.0000 Uani .
C13 C 0.59801(11) 0.87268(7) 0.51083(7) 0.0214 1.0000 Uani .
C14 C 0.58000(12) 0.86934(7) 0.60766(7) 0.0260 1.0000 Uani .
C15 C 0.44261(12) 0.81344(8) 0.60904(7) 0.0292 1.0000 Uani .
C16 C 0.71925(11) 0.86765(6) 0.25256(7) 0.0219 1.0000 Uani .
H81 H 0.4700 0.5852 0.4629 0.0280 1.0000 Uiso R
H91 H 0.4929 0.4996 0.3247 0.0277 1.0000 Uiso R
H111 H 0.7473 0.9932 0.3787 0.0257 1.0000 Uiso R
H121 H 0.6913 0.9982 0.5208 0.0269 1.0000 Uiso R
H141 H 0.5719 0.9316 0.6310 0.0329 1.0000 Uiso R
H142 H 0.6760 0.8421 0.6516 0.0316 1.0000 Uiso R
H152 H 0.4323 0.8085 0.6719 0.0351 1.0000 Uiso R
H151 H 0.3450 0.8435 0.5690 0.0350 1.0000 Uiso R
H162 H 0.8208 0.8956 0.2704 0.0347 1.0000 Uiso R
H161 H 0.7259 0.8052 0.2294 0.0338 1.0000 Uiso R
H163 H 0.6533 0.9025 0.2000 0.0340 1.0000 Uiso R

loop_
_atom_site_aniso_label
_atom_site_aniso_U_11
_atom_site_aniso_U_22
_atom_site_aniso_U_33
_atom_site_aniso_U_23
_atom_site_aniso_U_13
_atom_site_aniso_U_12
O1 0.0398(5) 0.0433(5) 0.0338(4) 0.0120(4) 0.0162(4) -0.0047(4)
C2 0.0181(5) 0.0364(6) 0.0226(5) 0.0073(4) 0.0027(4) -0.0016(4)
C3 0.0152(4) 0.0258(5) 0.0222(5) 0.0054(4) 0.0029(4) 0.0006(4)
C4 0.0126(4) 0.0212(5) 0.0214(4) 0.0028(4) 0.0026(3) 0.0018(3)
C5 0.0136(4) 0.0162(4) 0.0210(5) 0.0020(3) 0.0029(3) 0.0024(3)
C6 0.0119(4) 0.0161(5) 0.0244(5) 0.0014(4) 0.0056(3) 0.0014(3)
C7 0.0139(5) 0.0191(5) 0.0277(5) 0.0027(4) 0.0033(4) -0.0008(3)
C8 0.0167(5) 0.0205(5) 0.0283(5) 0.0081(4) 0.0040(4) -0.0010(4)
C9 0.0185(5) 0.0150(4) 0.0354(5) 0.0034(4) 0.0054(4) -0.0007(3)
C10 0.0150(5) 0.0180(5) 0.0207(5) 0.0008(4) 0.0031(4) 0.0006(3)
C11 0.0188(5) 0.0181(5) 0.0273(5) 0.0000(4) 0.0050(4) -0.0018(3)
C12 0.0195(5) 0.0214(5) 0.0252(5) -0.0052(4) 0.0031(4) -0.0004(4)
C13 0.0155(5) 0.0255(5) 0.0214(5) -0.0004(4) 0.0029(4) 0.0032(4)
C14 0.0220(5) 0.0342(6) 0.0208(5) -0.0028(4) 0.0047(4) 0.0009(4)
C15 0.0240(5) 0.0441(6) 0.0200(5) 0.0001(5) 0.0073(4) -0.0007(5)
C16 0.0203(5) 0.0216(5) 0.0235(5) -0.0002(4) 0.0061(4) -0.0051(4)

loop_
_atom_type_symbol
_atom_type_scat_dispersion_real
_atom_type_scat_dispersion_imag
_atom_type_scat_Cromer_Mann_a1
_atom_type_scat_Cromer_Mann_b1
_atom_type_scat_Cromer_Mann_a2
_atom_type_scat_Cromer_Mann_b2
_atom_type_scat_Cromer_Mann_a3
_atom_type_scat_Cromer_Mann_b3
_atom_type_scat_Cromer_Mann_a4
_atom_type_scat_Cromer_Mann_b4
_atom_type_scat_Cromer_Mann_c
_atom_type_scat_source
C 0.0181 0.0091 2.3100 20.8439 1.0200 10.2075 1.5886 0.5687 0.8650 51.6512 0.2156 'International Tables Vol C 4.2.6.8 and 6.1.1.4'
H 0.0000 0.0000 0.4930 10.5109 0.3229 26.1257 0.1402 3.1424 0.0408 57.7998 0.0030 'International Tables Vol C 4.2.6.8 and 6.1.1.4'
O 0.0492 0.0322 3.0485 13.2771 2.2868 5.7011 1.5463 0.3239 0.8670 32.9089 0.2508 'International Tables Vol C 4.2.6.8 and 6.1.1.4'

loop_
_geom_angle_atom_site_label_1
_geom_angle_site_symmetry_1
_geom_angle_atom_site_label_2
_geom_angle_atom_site_label_3
_geom_angle_site_symmetry_3
_geom_angle
_geom_angle_publ_flag
O1 . C2 C3 . 121.61(10) yes
O1 . C2 C15 . 123.05(9) yes
C3 . C2 C15 . 115.25(9) yes
C2 . C3 C4 . 120.41(9) yes
C2 . C3 C8 . 119.69(9) yes
C4 . C3 C8 . 119.89(9) yes
C3 . C4 C5 . 119.13(9) yes
C3 . C4 C13 . 119.54(9) yes
C5 . C4 C13 . 121.20(9) yes
C4 . C5 C6 . 117.60(8) yes
C4 . C5 C10 . 118.49(8) yes
C6 . C5 C10 . 123.75(8) yes
C5 . C6 C6 6_655 124.86(6) yes
C5 . C6 C7 . 117.94(9) yes
C6 6_655 C6 C7 . 117.17(6) yes
C6 . C7 C8 . 118.56(9) yes
C6 . C7 C9 . 120.38(9) yes
C8 . C7 C9 . 120.97(9) yes
C7 . C8 C3 . 121.35(9) yes
C7 . C8 H81 . 118.2 no
C3 . C8 H81 . 120.4 no
C7 . C9 C9 6_655 120.08(6) yes
C7 . C9 H91 . 121.7 no
C9 6_655 C9 H91 . 118.1 no
C5 . C10 C11 . 117.93(9) yes
C5 . C10 C16 . 124.21(8) yes
C11 . C10 C16 . 117.59(8) yes
C10 . C11 C12 . 122.89(9) yes
C10 . C11 H111 . 119.7 no
C12 . C11 H111 . 117.4 no
C11 . C12 C13 . 120.09(9) yes
C11 . C12 H121 . 119.9 no
C13 . C12 H121 . 120.0 no
C4 . C13 C12 . 118.67(9) yes
C4 . C13 C14 . 119.67(9) yes
C12 . C13 C14 . 121.59(9) yes
C13 . C14 C15 . 111.34(8) yes
C13 . C14 H141 . 110.1 no
C15 . C14 H141 . 110.7 no
C13 . C14 H142 . 107.8 no
C15 . C14 H142 . 109.9 no
H141 . C14 H142 . 106.8 no
C14 . C15 C2 . 111.19(9) yes
C14 . C15 H152 . 112.1 no
C2 . C15 H152 . 109.7 no
C14 . C15 H151 . 110.0 no
C2 . C15 H151 . 107.8 no
H152 . C15 H151 . 105.8 no
C10 . C16 H162 . 109.7 no
C10 . C16 H161 . 112.2 no
H162 . C16 H161 . 109.5 no
C10 . C16 H163 . 110.1 no
H162 . C16 H163 . 107.5 no
H161 . C16 H163 . 107.7 no

loop_
_geom_bond_atom_site_label_1
_geom_bond_atom_site_label_2
_geom_bond_site_symmetry_2
_geom_bond_distance
_geom_bond_publ_flag
O1 C2 . 1.2207(13) yes
C2 C3 . 1.4885(14) yes
C2 C15 . 1.5070(16) yes
C3 C4 . 1.4465(13) yes
C3 C8 . 1.3591(14) yes
C4 C5 . 1.4262(13) yes
C4 C13 . 1.4132(14) yes
C5 C6 . 1.4563(13) yes
C5 C10 . 1.4261(13) yes
C6 C6 6_655 1.4340(18) yes
C6 C7 . 1.4207(13) yes
C7 C8 . 1.4214(15) yes
C7 C9 . 1.4210(14) yes
C8 H81 . 0.969 no
C9 C9 6_655 1.360(2) yes
C9 H91 . 0.974 no
C10 C11 . 1.3871(14) yes
C10 C16 . 1.5106(13) yes
C11 C12 . 1.3965(14) yes
C11 H111 . 0.981 no
C12 C13 . 1.3835(14) yes
C12 H121 . 0.981 no
C13 C14 . 1.5086(14) yes
C14 C15 . 1.5286(15) yes
C14 H141 . 1.008 no
C14 H142 . 1.019 no
C15 H152 . 0.977 no
C15 H151 . 1.026 no
C16 H162 . 0.990 no
C16 H161 . 1.006 no
C16 H163 . 0.988 no

loop_
_geom_hbond_atom_site_label_D
_geom_hbond_atom_site_label_H
_geom_hbond_atom_site_label_A
_geom_hbond_site_symmetry_A
_geom_hbond_angle_DHA
_geom_hbond_distance_DH
_geom_hbond_distance_HA
_geom_hbond_distance_DA
_geom_hbond_publ_flag
C9 H91 O1 2_666 157 0.97 2.60 3.5122(14) yes
